data_7061452
loop_
_publ_author_name
'T\"umer, Yasemin'
'Asmafiliz, Nuran'
'K\?il\?i\,c, Zeynel'
'H\"okelek, Tuncer'

_publ_section_title
;
 Phosphorus--nitrogen compounds: part 63. Mono- and
 bis-vanillinatobisferrocenyldispiro(N/N)cyclotriphosphazenes and their
 macrocyclic Schiff-bases: synthesis, structural characterization and
 isomerism
;
_journal_issue 21
_journal_name_full 'New Journal of Chemistry'
_journal_page_first 10368
_journal_page_last 10378
_journal_paper_doi 10.1039/D2NJ00846G
_journal_volume 46
_journal_year 2022
_chemical_formula_moiety 'C46 H54 Fe2 N7 O6 P3'
_chemical_formula_sum 'C46 H54 Fe2 N7 O6 P3'
_chemical_formula_weight 1005.57
_space_group_crystal_system triclinic
_space_group_IT_number 2
_space_group_name_Hall '-P 1'
_space_group_name_H-M_alt 'P -1'
_atom_sites_solution_hydrogens mixed
_audit_creation_method SHELXL-2018/3
_audit_update_record
;
2022-04-13 deposited with the CCDC.	2022-04-20 downloaded from the CCDC.
;
_cell_angle_alpha 81.374(5)
_cell_angle_beta 70.619(6)
_cell_angle_gamma 89.727(6)
_cell_formula_units_Z 2
_cell_length_a 10.889(4)
_cell_length_b 14.667(5)
_cell_length_c 15.176(6)
_cell_measurement_reflns_used 8794
_cell_measurement_temperature 173(2)
_cell_measurement_theta_max 27.50
_cell_measurement_theta_min 2.17
_cell_volume 2257.9(14)
_computing_cell_refinement '<i>SAINT</i> (Bruker, 2012)'
_computing_data_collection '<i>APEX2</i> (Bruker, 2012)'
_computing_data_reduction <i>SAINT</i>
_computing_molecular_graphics '<i>ORTEP-3</i> for Windows (Farrugia, 2012)'
_computing_publication_material 'WinGX publication routines (Farrugia, 2012) and PLATON (Spek, 2009)'
_computing_structure_refinement 'SHELXL-2018/3 (Sheldrick, 2018)'
_computing_structure_solution 'SHELXS-2018/3 (Sheldrick, 2018)'
_diffrn_ambient_temperature 173(2)
_diffrn_detector_area_resol_mean 8.3333
_diffrn_measured_fraction_theta_full 1.000
_diffrn_measured_fraction_theta_max 0.997
_diffrn_measurement_device_type 'Bruker APEX II QUAZAR three-circle diffractometer'
_diffrn_measurement_method '\f and \w scans'
_diffrn_radiation_type MoK\a
_diffrn_radiation_wavelength 0.71073
_diffrn_reflns_av_R_equivalents 0.0423
_diffrn_reflns_av_unetI/netI 0.0528
_diffrn_reflns_Laue_measured_fraction_full 1.000
_diffrn_reflns_Laue_measured_fraction_max 0.997
_diffrn_reflns_limit_h_max 14
_diffrn_reflns_limit_h_min -14
_diffrn_reflns_limit_k_max 19
_diffrn_reflns_limit_k_min -17
_diffrn_reflns_limit_l_max 19
_diffrn_reflns_limit_l_min -19
_diffrn_reflns_number 23493
_diffrn_reflns_point_group_measured_fraction_full 1.000
_diffrn_reflns_point_group_measured_fraction_max 0.997
_diffrn_reflns_theta_full 25.242
_diffrn_reflns_theta_max 27.484
_diffrn_reflns_theta_min 1.406
_diffrn_source 'fine-focus sealed tube'
_exptl_absorpt_coefficient_mu 0.806
_exptl_absorpt_correction_type none
_exptl_crystal_colour yellow
_exptl_crystal_density_diffrn 1.479
_exptl_crystal_description block
_exptl_crystal_F_000 1048
_exptl_crystal_size_max 0.42
_exptl_crystal_size_mid 0.19
_exptl_crystal_size_min 0.11
_refine_diff_density_max 1.608
_refine_diff_density_min -0.709
_refine_diff_density_rms 0.098
_refine_ls_extinction_method none
_refine_ls_goodness_of_fit_ref 1.041
_refine_ls_hydrogen_treatment mixed
_refine_ls_matrix_type full
_refine_ls_number_parameters 587
_refine_ls_number_reflns 10331
_refine_ls_number_restraints 6
_refine_ls_restrained_S_all 1.146
_refine_ls_R_factor_all 0.0651
_refine_ls_R_factor_gt 0.0505
_refine_ls_shift/su_max 0.000
_refine_ls_shift/su_mean 0.000
_refine_ls_structure_factor_coef Fsqd
_refine_ls_weighting_details 'w=1/[\s^2^(Fo^2^)+(0.0756P)^2^+1.8949P] where P=(Fo^2^+2Fc^2^)/3'
_refine_ls_weighting_scheme calc
_refine_ls_wR_factor_gt 0.1382
_refine_ls_wR_factor_ref 0.1490
_reflns_Friedel_coverage 0.000
_reflns_number_gt 8178
_reflns_number_total 10331
_reflns_threshold_expression 'I > 2\s(I)'
_cod_data_source_file d2nj00846g2.cif
_cod_data_source_block shelx
_cod_depositor_comments 'Adding full bibliography for 7061452--7061453.cif.'
_cod_database_code 7061452
_shelx_shelxl_version_number 2018/3
_shelx_space_group_comment
;
The symmetry employed for this shelxl refinement is uniquely defined
by the following loop, which should always be used as a source of
symmetry information in preference to the above space-group names.
They are only intended as comments.
;

loop_
_space_group_symop_operation_xyz
'x, y, z'
'-x, -y, -z'

loop_
_atom_site_label
_atom_site_type_symbol
_atom_site_fract_x
_atom_site_fract_y
_atom_site_fract_z
_atom_site_U_iso_or_equiv
_atom_site_adp_type
_atom_site_occupancy
_atom_site_site_symmetry_order
_atom_site_calc_flag
_atom_site_refinement_flags_posn
_atom_site_refinement_flags_adp
_atom_site_refinement_flags_occupancy
_atom_site_disorder_assembly
_atom_site_disorder_group
H37 H -0.428(2) 0.9861(11) -0.0928(16) 0.000 Uiso 1 1 d D U . . .
H45 H -0.151(2) 0.0944(13) -0.0223(16) 0.000 Uiso 1 1 d D U . . .
Fe1 Fe 0.04198(4) 0.11790(3) 0.31428(3) 0.02991(12) Uani 1 1 d . . . . .
Fe2 Fe -0.58874(4) 0.81711(3) 0.35266(3) 0.03570(13) Uani 1 1 d . . . . .
P1 P -0.20994(7) 0.54936(5) 0.13152(5) 0.02520(15) Uani 1 1 d . . . . .
P2 P -0.40379(6) 0.47176(4) 0.29878(5) 0.02327(15) Uani 1 1 d . . . . .
P3 P -0.14026(6) 0.49347(4) 0.28905(5) 0.02303(15) Uani 1 1 d . . . . .
O1 O -0.1896(2) 0.65843(13) 0.09763(14) 0.0316(4) Uani 1 1 d . . . . .
O2 O -0.1729(2) 0.82819(15) 0.11430(18) 0.0457(6) Uani 1 1 d . . . . .
O3 O -0.5117(4) 0.9019(3) -0.1273(3) 0.0986(12) Uani 1 1 d . . . . .
O4 O -0.1707(2) 0.51936(13) 0.02896(13) 0.0305(4) Uani 1 1 d . . . . .
O5 O -0.3129(3) 0.48035(16) -0.06947(18) 0.0490(6) Uani 1 1 d . . . . .
O6 O -0.2560(5) 0.1203(3) -0.0668(4) 0.1263(17) Uani 1 1 d D . . . .
N1 N -0.3564(2) 0.52032(16) 0.18972(17) 0.0300(5) Uani 1 1 d . . . . .
N2 N -0.2898(2) 0.46528(16) 0.34275(16) 0.0280(5) Uani 1 1 d . . . . .
N3 N -0.1023(2) 0.52204(16) 0.17705(16) 0.0278(5) Uani 1 1 d . . . . .
N4 N -0.5302(2) 0.51800(16) 0.3674(2) 0.0370(6) Uani 1 1 d . . . . .
N5 N -0.4832(2) 0.37234(18) 0.31205(19) 0.0386(6) Uani 1 1 d . . . . .
N6 N -0.0455(2) 0.41175(15) 0.31464(17) 0.0286(5) Uani 1 1 d . . . . .
N7 N -0.0855(2) 0.57201(16) 0.33663(18) 0.0311(5) Uani 1 1 d . . . . .
C1 C -0.6459(3) 0.4591(2) 0.4058(2) 0.0424(7) Uani 1 1 d . . . . .
H1A H -0.716657 0.488794 0.389150 0.051 Uiso 1 1 calc R U . . .
H1B H -0.671255 0.446714 0.474248 0.051 Uiso 1 1 calc R U . . .
C2 C -0.6189(3) 0.3710(2) 0.3665(3) 0.0502(9) Uani 1 1 d . . . . .
H2A H -0.641177 0.318933 0.417474 0.060 Uiso 1 1 calc R U . . .
H2B H -0.671114 0.364724 0.326670 0.060 Uiso 1 1 calc R U . . .
C3 C -0.4388(4) 0.3071(2) 0.2463(2) 0.0466(8) Uani 1 1 d . . . . .
H3A H -0.354243 0.329246 0.201080 0.056 Uiso 1 1 calc R U . . .
H3B H -0.498848 0.305216 0.211567 0.056 Uiso 1 1 calc R U . . .
C4 C -0.4277(4) 0.2115(3) 0.2919(3) 0.0550(9) Uani 1 1 d . . . . .
H4A H -0.398641 0.172392 0.244266 0.082 Uiso 1 1 calc R U . . .
H4B H -0.511246 0.188343 0.335976 0.082 Uiso 1 1 calc R U . . .
H4C H -0.366080 0.212148 0.324681 0.082 Uiso 1 1 calc R U . . .
C5 C -0.5263(3) 0.6062(2) 0.3985(2) 0.0355(6) Uani 1 1 d . . . . .
H5A H -0.436495 0.624836 0.387866 0.043 Uiso 1 1 calc R U . . .
H5B H -0.573416 0.599915 0.465830 0.043 Uiso 1 1 calc R U . . .
C6 C -0.5850(3) 0.6794(2) 0.3471(2) 0.0360(6) Uani 1 1 d . . . . .
C7 C -0.7144(3) 0.7078(2) 0.3753(3) 0.0483(8) Uani 1 1 d . . . . .
H7 H -0.780532 0.686157 0.431781 0.058 Uiso 1 1 calc R U . . .
C8 C -0.7248(5) 0.7767(3) 0.3000(4) 0.0719(15) Uani 1 1 d . . . . .
H8 H -0.799728 0.806924 0.299076 0.086 Uiso 1 1 calc R U . . .
C9 C -0.6034(6) 0.7904(3) 0.2289(3) 0.0705(13) Uani 1 1 d . . . . .
H9 H -0.582694 0.832102 0.172918 0.085 Uiso 1 1 calc R U . . .
C10 C -0.5188(5) 0.7307(2) 0.2563(2) 0.0582(11) Uani 1 1 d . . . . .
H10 H -0.432075 0.725006 0.220659 0.070 Uiso 1 1 calc R U . . .
C11 C -0.6320(4) 0.8728(3) 0.4738(3) 0.0541(9) Uani 1 1 d . . . . .
H11 H -0.700459 0.853688 0.529686 0.065 Uiso 1 1 calc R U . . .
C12 C -0.6363(5) 0.9404(3) 0.3979(3) 0.0650(12) Uani 1 1 d . . . . .
H12 H -0.707992 0.973857 0.395087 0.078 Uiso 1 1 calc R U . . .
C13 C -0.5122(5) 0.9479(3) 0.3274(4) 0.0701(13) Uani 1 1 d . . . . .
H13 H -0.487850 0.987192 0.269656 0.084 Uiso 1 1 calc R U . . .
C14 C -0.4317(4) 0.8856(3) 0.3596(4) 0.0691(12) Uani 1 1 d . . . . .
H14 H -0.344840 0.876603 0.327104 0.083 Uiso 1 1 calc R U . . .
C15 C -0.5061(4) 0.8398(3) 0.4493(3) 0.0560(9) Uani 1 1 d . . . . .
H15 H -0.476691 0.794798 0.486619 0.067 Uiso 1 1 calc R U . . .
C16 C 0.0094(4) 0.4377(2) 0.3818(3) 0.0570(10) Uani 1 1 d . . . . .
H16A H 0.091685 0.408998 0.375481 0.068 Uiso 1 1 calc R U . . .
H16B H -0.049683 0.419354 0.445901 0.068 Uiso 1 1 calc R U . . .
C17 C 0.0293(3) 0.5422(2) 0.3579(3) 0.0498(9) Uani 1 1 d . . . . .
H17A H 0.036299 0.568377 0.411126 0.060 Uiso 1 1 calc R U . . .
H17B H 0.107353 0.560115 0.303691 0.060 Uiso 1 1 calc R U . . .
C18 C -0.0885(4) 0.6706(2) 0.3007(3) 0.0481(8) Uani 1 1 d . . . . .
H18A H -0.155585 0.678846 0.271644 0.058 Uiso 1 1 calc R U . . .
H18B H -0.005468 0.690730 0.252307 0.058 Uiso 1 1 calc R U . . .
C19 C -0.1144(5) 0.7292(3) 0.3762(3) 0.0660(11) Uani 1 1 d . . . . .
H19A H -0.107743 0.793039 0.348540 0.099 Uiso 1 1 calc R U . . .
H19B H -0.051648 0.718215 0.408122 0.099 Uiso 1 1 calc R U . . .
H19C H -0.200479 0.714123 0.420811 0.099 Uiso 1 1 calc R U . . .
C20 C -0.0840(3) 0.31604(19) 0.3203(2) 0.0365(7) Uani 1 1 d . . . . .
H20A H -0.100231 0.307933 0.262794 0.044 Uiso 1 1 calc R U . . .
H20B H -0.164410 0.299971 0.372941 0.044 Uiso 1 1 calc R U . . .
C21 C 0.0195(3) 0.25274(19) 0.3335(2) 0.0308(6) Uani 1 1 d . . . . .
C22 C 0.0146(3) 0.1966(2) 0.4194(2) 0.0399(7) Uani 1 1 d . . . . .
H22 H -0.054395 0.190439 0.476295 0.048 Uiso 1 1 calc R U . . .
C23 C 0.1347(4) 0.1512(2) 0.4026(3) 0.0522(10) Uani 1 1 d . . . . .
H23 H 0.157647 0.109936 0.446755 0.063 Uiso 1 1 calc R U . . .
C24 C 0.2126(3) 0.1800(2) 0.3073(3) 0.0489(9) Uani 1 1 d . . . . .
H24 H 0.295900 0.161260 0.277724 0.059 Uiso 1 1 calc R U . . .
C25 C 0.1413(3) 0.2426(2) 0.2646(2) 0.0384(7) Uani 1 1 d . . . . .
H25 H 0.169858 0.271966 0.202070 0.046 Uiso 1 1 calc R U . . .
C26 C 0.0244(4) 0.0710(3) 0.1989(3) 0.0493(8) Uani 1 1 d . . . . .
H26 H 0.055948 0.101571 0.136857 0.059 Uiso 1 1 calc R U . . .
C27 C 0.0921(3) 0.0082(2) 0.2430(3) 0.0506(9) Uani 1 1 d . . . . .
H27 H 0.176216 -0.010063 0.214945 0.061 Uiso 1 1 calc R U . . .
C28 C 0.0112(4) -0.0224(2) 0.3372(3) 0.0552(10) Uani 1 1 d . . . . .
H28 H 0.032488 -0.063820 0.381985 0.066 Uiso 1 1 calc R U . . .
C29 C -0.1080(3) 0.0214(2) 0.3508(3) 0.0553(10) Uani 1 1 d . . . . .
H29 H -0.179546 0.013558 0.406272 0.066 Uiso 1 1 calc R U . . .
C30 C -0.0998(3) 0.0795(3) 0.2653(3) 0.0509(9) Uani 1 1 d . . . . .
H30 H -0.164708 0.116621 0.254768 0.061 Uiso 1 1 calc R U . . .
C31 C -0.2554(3) 0.71704(19) 0.05174(19) 0.0301(6) Uani 1 1 d . . . . .
C32 C -0.3272(3) 0.6888(2) -0.0001(2) 0.0359(6) Uani 1 1 d . . . . .
H32 H -0.333040 0.626993 -0.006199 0.043 Uiso 1 1 calc R U . . .
C33 C -0.3904(3) 0.7546(2) -0.0428(2) 0.0403(7) Uani 1 1 d . . . . .
H33 H -0.441731 0.736293 -0.075938 0.048 Uiso 1 1 calc R U . . .
C34 C -0.3780(3) 0.8464(2) -0.0366(2) 0.0389(7) Uani 1 1 d . . . . .
C35 C -0.3042(3) 0.8752(2) 0.0143(2) 0.0386(7) Uani 1 1 d . . . . .
H35 H -0.295721 0.937492 0.017610 0.046 Uiso 1 1 calc R U . . .
C36 C -0.2434(3) 0.8104(2) 0.0600(2) 0.0336(6) Uani 1 1 d . . . . .
C37 C -0.4396(4) 0.9184(3) -0.0855(2) 0.0516(9) Uani 1 1 d D . . . .
C38 C -0.1573(4) 0.9214(2) 0.1243(3) 0.0587(10) Uani 1 1 d . . . . .
H38A H -0.109478 0.924756 0.166773 0.088 Uiso 1 1 calc R U . . .
H38B H -0.241446 0.946085 0.149273 0.088 Uiso 1 1 calc R U . . .
H38C H -0.110471 0.956571 0.063684 0.088 Uiso 1 1 calc R U . . .
C39 C -0.1775(3) 0.42856(18) 0.01654(19) 0.0276(5) Uani 1 1 d . . . . .
C40 C -0.1081(3) 0.3621(2) 0.0508(2) 0.0343(6) Uani 1 1 d . . . . .
H40 H -0.056433 0.377108 0.085013 0.041 Uiso 1 1 calc R U . . .
C41 C -0.1161(3) 0.2731(2) 0.0337(2) 0.0419(7) Uani 1 1 d . . . . .
H41 H -0.070459 0.227549 0.057351 0.050 Uiso 1 1 calc R U . . .
C42 C -0.1910(3) 0.2511(2) -0.0178(2) 0.0431(7) Uani 1 1 d D . . . .
C43 C -0.2590(3) 0.3182(2) -0.0542(2) 0.0410(7) Uani 1 1 d . . . . .
H43 H -0.309046 0.302974 -0.089514 0.049 Uiso 1 1 calc R U . . .
C44 C -0.2520(3) 0.4083(2) -0.0377(2) 0.0332(6) Uani 1 1 d . . . . .
C45 C -0.1915(5) 0.1535(3) -0.0302(4) 0.0750(14) Uani 1 1 d D . . . .
C46 C -0.3818(4) 0.4663(3) -0.1307(3) 0.0610(11) Uani 1 1 d . . . . .
H46A H -0.425249 0.521322 -0.143357 0.091 Uiso 1 1 calc R U . . .
H46B H -0.445104 0.415920 -0.101488 0.091 Uiso 1 1 calc R U . . .
H46C H -0.321952 0.452138 -0.189006 0.091 Uiso 1 1 calc R U . . .

loop_
_atom_site_aniso_label
_atom_site_aniso_U_11
_atom_site_aniso_U_22
_atom_site_aniso_U_33
_atom_site_aniso_U_23
_atom_site_aniso_U_13
_atom_site_aniso_U_12
Fe1 0.0317(2) 0.0230(2) 0.0350(2) -0.00753(16) -0.00997(17) 0.00684(15)
Fe2 0.0438(3) 0.0263(2) 0.0365(2) -0.00556(17) -0.01268(19) 0.01007(18)
P1 0.0294(3) 0.0225(3) 0.0258(3) -0.0021(3) -0.0127(3) -0.0010(3)
P2 0.0218(3) 0.0194(3) 0.0301(3) -0.0027(3) -0.0111(3) 0.0015(2)
P3 0.0234(3) 0.0207(3) 0.0291(3) -0.0061(3) -0.0134(3) 0.0034(2)
O1 0.0410(11) 0.0235(9) 0.0329(10) -0.0023(8) -0.0167(9) -0.0019(8)
O2 0.0602(14) 0.0273(11) 0.0572(15) -0.0103(10) -0.0283(12) -0.0022(10)
O3 0.124(3) 0.090(3) 0.094(3) -0.001(2) -0.057(3) 0.020(2)
O4 0.0420(11) 0.0251(10) 0.0271(10) -0.0037(8) -0.0151(8) -0.0004(8)
O5 0.0669(16) 0.0435(13) 0.0570(15) -0.0162(11) -0.0445(13) 0.0135(11)
O6 0.155(4) 0.078(3) 0.141(4) -0.036(3) -0.034(4) 0.003(3)
N1 0.0281(11) 0.0331(12) 0.0321(12) 0.0002(10) -0.0169(10) -0.0002(9)
N2 0.0258(11) 0.0323(12) 0.0278(12) -0.0004(9) -0.0133(9) 0.0025(9)
N3 0.0251(10) 0.0310(12) 0.0284(12) -0.0038(9) -0.0107(9) -0.0008(9)
N4 0.0243(11) 0.0249(12) 0.0553(16) -0.0063(11) -0.0048(11) 0.0028(9)
N5 0.0332(13) 0.0345(14) 0.0452(15) -0.0143(11) -0.0054(11) -0.0086(10)
N6 0.0284(11) 0.0239(11) 0.0408(13) -0.0080(10) -0.0203(10) 0.0063(9)
N7 0.0364(12) 0.0228(11) 0.0423(14) -0.0089(10) -0.0222(11) 0.0032(9)
C1 0.0258(14) 0.052(2) 0.0473(18) -0.0130(15) -0.0074(13) -0.0058(13)
C2 0.0273(15) 0.0336(17) 0.082(3) -0.0031(17) -0.0114(16) -0.0045(12)
C3 0.062(2) 0.0298(16) 0.0429(18) -0.0108(14) -0.0082(16) -0.0089(15)
C4 0.057(2) 0.044(2) 0.072(3) -0.0178(18) -0.029(2) 0.0143(17)
C5 0.0349(15) 0.0285(15) 0.0432(17) -0.0083(12) -0.0122(13) 0.0094(12)
C6 0.0434(16) 0.0265(14) 0.0380(16) -0.0089(12) -0.0120(13) 0.0099(12)
C7 0.0421(17) 0.0335(17) 0.074(2) -0.0144(16) -0.0239(17) 0.0096(14)
C8 0.092(3) 0.036(2) 0.126(4) -0.017(2) -0.085(3) 0.021(2)
C9 0.129(4) 0.044(2) 0.050(2) -0.0063(18) -0.046(3) 0.015(2)
C10 0.092(3) 0.0383(19) 0.0332(17) -0.0087(14) -0.0045(18) 0.0173(19)
C11 0.069(2) 0.044(2) 0.051(2) -0.0212(17) -0.0168(19) 0.0138(17)
C12 0.088(3) 0.0339(19) 0.092(3) -0.027(2) -0.048(3) 0.024(2)
C13 0.098(4) 0.037(2) 0.076(3) 0.008(2) -0.036(3) -0.016(2)
C14 0.056(2) 0.069(3) 0.082(3) -0.011(2) -0.023(2) -0.007(2)
C15 0.068(2) 0.051(2) 0.060(2) -0.0167(18) -0.034(2) 0.0126(18)
C16 0.065(2) 0.0376(18) 0.094(3) -0.0101(19) -0.062(2) 0.0033(16)
C17 0.0483(19) 0.0343(17) 0.085(3) -0.0124(17) -0.045(2) -0.0009(14)
C18 0.066(2) 0.0268(16) 0.063(2) -0.0117(15) -0.0358(19) 0.0051(15)
C19 0.082(3) 0.038(2) 0.081(3) -0.026(2) -0.024(2) -0.0016(19)
C20 0.0416(16) 0.0238(14) 0.0546(19) -0.0063(13) -0.0298(15) 0.0058(12)
C21 0.0369(14) 0.0230(13) 0.0394(16) -0.0081(11) -0.0206(13) 0.0062(11)
C22 0.0546(19) 0.0360(16) 0.0342(16) -0.0124(13) -0.0187(14) 0.0188(14)
C23 0.073(2) 0.0428(19) 0.064(2) -0.0216(17) -0.049(2) 0.0308(18)
C24 0.0342(16) 0.0458(19) 0.078(3) -0.0303(18) -0.0257(17) 0.0135(14)
C25 0.0370(15) 0.0306(15) 0.0462(18) -0.0096(13) -0.0105(13) -0.0034(12)
C26 0.054(2) 0.049(2) 0.050(2) -0.0240(16) -0.0165(17) -0.0007(16)
C27 0.0403(17) 0.0354(18) 0.072(2) -0.0289(17) -0.0050(17) 0.0049(14)
C28 0.056(2) 0.0250(16) 0.075(3) -0.0067(16) -0.0106(19) 0.0034(14)
C29 0.0416(18) 0.0369(18) 0.073(3) -0.0170(18) 0.0028(18) -0.0042(14)
C30 0.0381(17) 0.0438(19) 0.081(3) -0.0297(19) -0.0247(18) 0.0054(14)
C31 0.0376(14) 0.0247(13) 0.0251(13) -0.0018(10) -0.0077(11) 0.0023(11)
C32 0.0503(18) 0.0282(15) 0.0310(15) -0.0040(12) -0.0163(13) 0.0009(13)
C33 0.0528(18) 0.0388(17) 0.0324(15) -0.0043(13) -0.0191(14) 0.0051(14)
C34 0.0476(17) 0.0337(16) 0.0286(15) 0.0012(12) -0.0064(13) 0.0083(13)
C35 0.0496(18) 0.0236(14) 0.0354(16) -0.0009(12) -0.0062(14) 0.0024(12)
C36 0.0391(15) 0.0261(14) 0.0311(14) -0.0041(11) -0.0061(12) -0.0010(11)
C37 0.060(2) 0.057(2) 0.0356(18) -0.0009(16) -0.0150(16) 0.0160(18)
C38 0.076(3) 0.0342(18) 0.071(3) -0.0164(17) -0.028(2) -0.0067(17)
C39 0.0307(13) 0.0255(13) 0.0252(13) -0.0042(10) -0.0072(11) -0.0021(10)
C40 0.0351(14) 0.0310(15) 0.0363(15) -0.0022(12) -0.0127(12) 0.0024(12)
C41 0.0414(17) 0.0325(16) 0.0467(18) -0.0020(14) -0.0100(14) 0.0079(13)
C42 0.0462(18) 0.0309(16) 0.0454(18) -0.0091(14) -0.0051(15) -0.0017(13)
C43 0.0457(17) 0.0382(17) 0.0423(17) -0.0130(14) -0.0163(14) -0.0046(13)
C44 0.0374(15) 0.0341(15) 0.0299(14) -0.0072(12) -0.0127(12) 0.0033(12)
C45 0.083(3) 0.056(3) 0.078(3) -0.029(2) -0.008(3) -0.023(2)
C46 0.071(3) 0.070(3) 0.060(2) -0.008(2) -0.047(2) 0.004(2)

loop_
_atom_type_symbol
_atom_type_description
_atom_type_scat_dispersion_real
_atom_type_scat_dispersion_imag
_atom_type_scat_source
C C 0.0033 0.0016 'International Tables Vol C Tables 4.2.6.8 and 6.1.1.4'
H H 0.0000 0.0000 'International Tables Vol C Tables 4.2.6.8 and 6.1.1.4'
Fe Fe 0.3463 0.8444 'International Tables Vol C Tables 4.2.6.8 and 6.1.1.4'
N N 0.0061 0.0033 'International Tables Vol C Tables 4.2.6.8 and 6.1.1.4'
O O 0.0106 0.0060 'International Tables Vol C Tables 4.2.6.8 and 6.1.1.4'
P P 0.1023 0.0942 'International Tables Vol C Tables 4.2.6.8 and 6.1.1.4'

loop_
_geom_angle_atom_site_label_1
_geom_angle_atom_site_label_2
_geom_angle_atom_site_label_3
_geom_angle
_geom_angle_site_symmetry_1
_geom_angle_site_symmetry_3
_geom_angle_publ_flag
C24 Fe1 C25 40.77(14) . . ?
C24 Fe1 C30 156.69(17) . . ?
C25 Fe1 C30 121.63(15) . . ?
C24 Fe1 C23 40.58(16) . . ?
C25 Fe1 C23 68.42(15) . . ?
C30 Fe1 C23 161.64(17) . . ?
C24 Fe1 C26 120.43(15) . . ?
C25 Fe1 C26 105.82(15) . . ?
C30 Fe1 C26 40.51(15) . . ?
C23 Fe1 C26 156.70(15) . . ?
C24 Fe1 C29 159.97(17) . . ?
C25 Fe1 C29 158.81(15) . . ?
C30 Fe1 C29 40.71(17) . . ?
C23 Fe1 C29 125.12(18) . . ?
C26 Fe1 C29 68.14(16) . . ?
C24 Fe1 C27 106.12(14) . . ?
C25 Fe1 C27 121.57(14) . . ?
C30 Fe1 C27 67.91(14) . . ?
C23 Fe1 C27 122.07(15) . . ?
C26 Fe1 C27 40.29(16) . . ?
C29 Fe1 C27 67.81(14) . . ?
C24 Fe1 C21 68.45(12) . . ?
C25 Fe1 C21 40.55(12) . . ?
C30 Fe1 C21 108.18(13) . . ?
C23 Fe1 C21 68.51(12) . . ?
C26 Fe1 C21 122.67(14) . . ?
C29 Fe1 C21 124.31(13) . . ?
C27 Fe1 C21 158.04(14) . . ?
C24 Fe1 C28 122.66(15) . . ?
C25 Fe1 C28 158.13(14) . . ?
C30 Fe1 C28 68.34(16) . . ?
C23 Fe1 C28 108.31(16) . . ?
C26 Fe1 C28 68.18(17) . . ?
C29 Fe1 C28 40.46(15) . . ?
C27 Fe1 C28 40.43(16) . . ?
C21 Fe1 C28 160.27(14) . . ?
C24 Fe1 C22 68.49(14) . . ?
C25 Fe1 C22 68.30(14) . . ?
C30 Fe1 C22 124.92(14) . . ?
C23 Fe1 C22 40.91(13) . . ?
C26 Fe1 C22 159.91(14) . . ?
C29 Fe1 C22 110.00(15) . . ?
C27 Fe1 C22 159.21(15) . . ?
C21 Fe1 C22 40.55(12) . . ?
C28 Fe1 C22 124.34(16) . . ?
C15 Fe2 C7 121.93(17) . . ?
C15 Fe2 C13 68.12(18) . . ?
C7 Fe2 C13 162.11(18) . . ?
C15 Fe2 C14 40.44(18) . . ?
C7 Fe2 C14 156.27(17) . . ?
C13 Fe2 C14 40.68(19) . . ?
C15 Fe2 C8 159.0(2) . . ?
C7 Fe2 C8 41.63(16) . . ?
C13 Fe2 C8 124.14(18) . . ?
C14 Fe2 C8 159.7(2) . . ?
C15 Fe2 C9 159.4(2) . . ?
C7 Fe2 C9 69.06(19) . . ?
C13 Fe2 C9 106.72(19) . . ?
C14 Fe2 C9 122.7(2) . . ?
C8 Fe2 C9 40.2(2) . . ?
C15 Fe2 C6 107.24(14) . . ?
C7 Fe2 C6 40.68(13) . . ?
C13 Fe2 C6 155.62(18) . . ?
C14 Fe2 C6 120.22(17) . . ?
C8 Fe2 C6 68.74(14) . . ?
C9 Fe2 C6 68.75(14) . . ?
C15 Fe2 C10 124.05(18) . . ?
C7 Fe2 C10 68.23(17) . . ?
C13 Fe2 C10 120.4(2) . . ?
C14 Fe2 C10 106.6(2) . . ?
C8 Fe2 C10 67.2(2) . . ?
C9 Fe2 C10 39.91(17) . . ?
C6 Fe2 C10 40.91(13) . . ?
C15 Fe2 C12 68.10(17) . . ?
C7 Fe2 C12 125.71(18) . . ?
C13 Fe2 C12 40.6(2) . . ?
C14 Fe2 C12 68.36(19) . . ?
C8 Fe2 C12 108.97(17) . . ?
C9 Fe2 C12 121.85(17) . . ?
C6 Fe2 C12 161.95(17) . . ?
C10 Fe2 C12 156.21(17) . . ?
C15 Fe2 C11 40.37(16) . . ?
C7 Fe2 C11 108.71(17) . . ?
C13 Fe2 C11 68.39(19) . . ?
C14 Fe2 C11 68.25(19) . . ?
C8 Fe2 C11 123.8(2) . . ?
C9 Fe2 C11 158.25(19) . . ?
C6 Fe2 C11 124.56(14) . . ?
C10 Fe2 C11 161.03(16) . . ?
C12 Fe2 C11 40.72(17) . . ?
N3 P1 N1 119.34(12) . . ?
N3 P1 O1 105.74(12) . . ?
N1 P1 O1 111.53(12) . . ?
N3 P1 O4 110.04(12) . . ?
N1 P1 O4 110.43(12) . . ?
O1 P1 O4 97.47(10) . . ?
N2 P2 N1 112.98(12) . . ?
N2 P2 N4 110.12(14) . . ?
N1 P2 N4 114.04(13) . . ?
N2 P2 N5 113.98(13) . . ?
N1 P2 N5 110.53(13) . . ?
N4 P2 N5 93.83(13) . . ?
N2 P3 N3 114.45(12) . . ?
N2 P3 N7 112.43(13) . . ?
N3 P3 N7 111.71(13) . . ?
N2 P3 N6 111.42(12) . . ?
N3 P3 N6 110.58(12) . . ?
N7 P3 N6 94.61(12) . . ?
C31 O1 P1 129.89(18) . . ?
C36 O2 C38 117.3(3) . . ?
C39 O4 P1 122.34(17) . . ?
C44 O5 C46 118.6(3) . . ?
P1 N1 P2 122.75(14) . . ?
P3 N2 P2 127.07(15) . . ?
P1 N3 P3 120.60(14) . . ?
C1 N4 C5 120.2(2) . . ?
C1 N4 P2 114.7(2) . . ?
C5 N4 P2 124.7(2) . . ?
C2 N5 C3 118.9(3) . . ?
C2 N5 P2 114.1(2) . . ?
C3 N5 P2 122.4(2) . . ?
C16 N6 C20 119.9(2) . . ?
C16 N6 P3 110.1(2) . . ?
C20 N6 P3 118.67(18) . . ?
C17 N7 C18 117.0(3) . . ?
C17 N7 P3 110.9(2) . . ?
C18 N7 P3 119.6(2) . . ?
N4 C1 C2 108.4(3) . . ?
N4 C1 H1A 110.0 . . ?
C2 C1 H1A 110.0 . . ?
N4 C1 H1B 110.0 . . ?
C2 C1 H1B 110.0 . . ?
H1A C1 H1B 108.4 . . ?
N5 C2 C1 108.5(2) . . ?
N5 C2 H2A 110.0 . . ?
C1 C2 H2A 110.0 . . ?
N5 C2 H2B 110.0 . . ?
C1 C2 H2B 110.0 . . ?
H2A C2 H2B 108.4 . . ?
N5 C3 C4 114.3(3) . . ?
N5 C3 H3A 108.7 . . ?
C4 C3 H3A 108.7 . . ?
N5 C3 H3B 108.7 . . ?
C4 C3 H3B 108.7 . . ?
H3A C3 H3B 107.6 . . ?
C3 C4 H4A 109.5 . . ?
C3 C4 H4B 109.5 . . ?
H4A C4 H4B 109.5 . . ?
C3 C4 H4C 109.5 . . ?
H4A C4 H4C 109.5 . . ?
H4B C4 H4C 109.5 . . ?
N4 C5 C6 111.8(3) . . ?
N4 C5 H5A 109.3 . . ?
C6 C5 H5A 109.3 . . ?
N4 C5 H5B 109.3 . . ?
C6 C5 H5B 109.3 . . ?
H5A C5 H5B 107.9 . . ?
C7 C6 C10 107.0(3) . . ?
C7 C6 C5 128.0(3) . . ?
C10 C6 C5 124.9(3) . . ?
C7 C6 Fe2 69.38(18) . . ?
C10 C6 Fe2 69.56(19) . . ?
C5 C6 Fe2 128.5(2) . . ?
C6 C7 C8 107.1(4) . . ?
C6 C7 Fe2 69.93(19) . . ?
C8 C7 Fe2 69.3(2) . . ?
C6 C7 H7 126.5 . . ?
C8 C7 H7 126.5 . . ?
Fe2 C7 H7 125.8 . . ?
C9 C8 C7 108.4(3) . . ?
C9 C8 Fe2 70.0(2) . . ?
C7 C8 Fe2 69.0(2) . . ?
C9 C8 H8 125.8 . . ?
C7 C8 H8 125.8 . . ?
Fe2 C8 H8 126.7 . . ?
C10 C9 C8 107.9(4) . . ?
C10 C9 Fe2 70.1(2) . . ?
C8 C9 Fe2 69.8(2) . . ?
C10 C9 H9 126.0 . . ?
C8 C9 H9 126.0 . . ?
Fe2 C9 H9 125.6 . . ?
C9 C10 C6 109.6(4) . . ?
C9 C10 Fe2 70.0(2) . . ?
C6 C10 Fe2 69.53(19) . . ?
C9 C10 H10 125.2 . . ?
C6 C10 H10 125.2 . . ?
Fe2 C10 H10 126.9 . . ?
C15 C11 C12 107.6(4) . . ?
C15 C11 Fe2 69.4(2) . . ?
C12 C11 Fe2 69.6(2) . . ?
C15 C11 H11 126.2 . . ?
C12 C11 H11 126.2 . . ?
Fe2 C11 H11 126.3 . . ?
C13 C12 C11 107.7(4) . . ?
C13 C12 Fe2 69.4(2) . . ?
C11 C12 Fe2 69.6(2) . . ?
C13 C12 H12 126.1 . . ?
C11 C12 H12 126.1 . . ?
Fe2 C12 H12 126.4 . . ?
C14 C13 C12 108.1(4) . . ?
C14 C13 Fe2 69.7(2) . . ?
C12 C13 Fe2 70.0(2) . . ?
C14 C13 H13 126.0 . . ?
C12 C13 H13 126.0 . . ?
Fe2 C13 H13 125.9 . . ?
C15 C14 C13 107.7(4) . . ?
C15 C14 Fe2 69.6(2) . . ?
C13 C14 Fe2 69.6(2) . . ?
C15 C14 H14 126.2 . . ?
C13 C14 H14 126.2 . . ?
Fe2 C14 H14 126.2 . . ?
C14 C15 C11 108.9(4) . . ?
C14 C15 Fe2 69.9(2) . . ?
C11 C15 Fe2 70.2(2) . . ?
C14 C15 H15 125.6 . . ?
C11 C15 H15 125.6 . . ?
Fe2 C15 H15 125.9 . . ?
N6 C16 C17 104.9(3) . . ?
N6 C16 H16A 110.8 . . ?
C17 C16 H16A 110.8 . . ?
N6 C16 H16B 110.8 . . ?
C17 C16 H16B 110.8 . . ?
H16A C16 H16B 108.8 . . ?
N7 C17 C16 104.2(2) . . ?
N7 C17 H17A 110.9 . . ?
C16 C17 H17A 110.9 . . ?
N7 C17 H17B 110.9 . . ?
C16 C17 H17B 110.9 . . ?
H17A C17 H17B 108.9 . . ?
N7 C18 C19 112.7(3) . . ?
N7 C18 H18A 109.1 . . ?
C19 C18 H18A 109.1 . . ?
N7 C18 H18B 109.1 . . ?
C19 C18 H18B 109.1 . . ?
H18A C18 H18B 107.8 . . ?
C18 C19 H19A 109.5 . . ?
C18 C19 H19B 109.5 . . ?
H19A C19 H19B 109.5 . . ?
C18 C19 H19C 109.5 . . ?
H19A C19 H19C 109.5 . . ?
H19B C19 H19C 109.5 . . ?
N6 C20 C21 111.3(2) . . ?
N6 C20 H20A 109.4 . . ?
C21 C20 H20A 109.4 . . ?
N6 C20 H20B 109.4 . . ?
C21 C20 H20B 109.4 . . ?
H20A C20 H20B 108.0 . . ?
C25 C21 C22 108.1(3) . . ?
C25 C21 C20 126.2(3) . . ?
C22 C21 C20 125.5(3) . . ?
C25 C21 Fe1 69.47(17) . . ?
C22 C21 Fe1 69.92(17) . . ?
C20 C21 Fe1 129.0(2) . . ?
C21 C22 C23 107.6(3) . . ?
C21 C22 Fe1 69.53(17) . . ?
C23 C22 Fe1 69.16(18) . . ?
C21 C22 H22 126.2 . . ?
C23 C22 H22 126.2 . . ?
Fe1 C22 H22 126.7 . . ?
C24 C23 C22 108.0(3) . . ?
C24 C23 Fe1 69.64(19) . . ?
C22 C23 Fe1 69.93(18) . . ?
C24 C23 H23 126.0 . . ?
C22 C23 H23 126.0 . . ?
Fe1 C23 H23 126.0 . . ?
C23 C24 C25 108.0(3) . . ?
C23 C24 Fe1 69.8(2) . . ?
C25 C24 Fe1 69.62(18) . . ?
C23 C24 H24 126.0 . . ?
C25 C24 H24 126.0 . . ?
Fe1 C24 H24 126.2 . . ?
C21 C25 C24 108.2(3) . . ?
C21 C25 Fe1 69.98(17) . . ?
C24 C25 Fe1 69.61(19) . . ?
C21 C25 H25 125.9 . . ?
C24 C25 H25 125.9 . . ?
Fe1 C25 H25 126.1 . . ?
C27 C26 C30 108.0(3) . . ?
C27 C26 Fe1 70.0(2) . . ?
C30 C26 Fe1 69.7(2) . . ?
C27 C26 H26 126.0 . . ?
C30 C26 H26 126.0 . . ?
Fe1 C26 H26 125.9 . . ?
C26 C27 C28 108.6(3) . . ?
C26 C27 Fe1 69.72(19) . . ?
C28 C27 Fe1 69.8(2) . . ?
C26 C27 H27 125.7 . . ?
C28 C27 H27 125.7 . . ?
Fe1 C27 H27 126.3 . . ?
C29 C28 C27 107.5(4) . . ?
C29 C28 Fe1 69.6(2) . . ?
C27 C28 Fe1 69.73(19) . . ?
C29 C28 H28 126.3 . . ?
C27 C28 H28 126.3 . . ?
Fe1 C28 H28 126.0 . . ?
C28 C29 C30 108.2(3) . . ?
C28 C29 Fe1 69.9(2) . . ?
C30 C29 Fe1 69.5(2) . . ?
C28 C29 H29 125.9 . . ?
C30 C29 H29 125.9 . . ?
Fe1 C29 H29 126.2 . . ?
C26 C30 C29 107.7(3) . . ?
C26 C30 Fe1 69.8(2) . . ?
C29 C30 Fe1 69.8(2) . . ?
C26 C30 H30 126.1 . . ?
C29 C30 H30 126.1 . . ?
Fe1 C30 H30 125.9 . . ?
O1 C31 C32 124.0(3) . . ?
O1 C31 C36 114.7(2) . . ?
C32 C31 C36 121.3(3) . . ?
C31 C32 C33 118.7(3) . . ?
C31 C32 H32 120.6 . . ?
C33 C32 H32 120.6 . . ?
C34 C33 C32 120.7(3) . . ?
C34 C33 H33 119.7 . . ?
C32 C33 H33 119.7 . . ?
C33 C34 C35 120.8(3) . . ?
C33 C34 C37 121.6(3) . . ?
C35 C34 C37 117.6(3) . . ?
C36 C35 C34 119.6(3) . . ?
C36 C35 H35 120.2 . . ?
C34 C35 H35 120.2 . . ?
O2 C36 C35 125.9(3) . . ?
O2 C36 C31 115.2(3) . . ?
C35 C36 C31 118.9(3) . . ?
O3 C37 C34 123.9(4) . . ?
O3 C37 H37 107.5(13) . . ?
C34 C37 H37 128.6(14) . . ?
O2 C38 H38A 109.5 . . ?
O2 C38 H38B 109.5 . . ?
H38A C38 H38B 109.5 . . ?
O2 C38 H38C 109.5 . . ?
H38A C38 H38C 109.5 . . ?
H38B C38 H38C 109.5 . . ?
C40 C39 O4 121.9(2) . . ?
C40 C39 C44 121.3(3) . . ?
O4 C39 C44 116.6(2) . . ?
C39 C40 C41 119.2(3) . . ?
C39 C40 H40 120.4 . . ?
C41 C40 H40 120.4 . . ?
C42 C41 C40 120.5(3) . . ?
C42 C41 H41 119.8 . . ?
C40 C41 H41 119.8 . . ?
C41 C42 C43 120.6(3) . . ?
C41 C42 C45 114.8(4) . . ?
C43 C42 C45 124.6(4) . . ?
C44 C43 C42 119.7(3) . . ?
C44 C43 H43 120.1 . . ?
C42 C43 H43 120.1 . . ?
O5 C44 C43 125.7(3) . . ?
O5 C44 C39 115.6(3) . . ?
C43 C44 C39 118.7(3) . . ?
O6 C45 C42 124.8(6) . . ?
O6 C45 H45 89.7(14) . . ?
C42 C45 H45 145.4(15) . . ?
O5 C46 H46A 109.5 . . ?
O5 C46 H46B 109.5 . . ?
H46A C46 H46B 109.5 . . ?
O5 C46 H46C 109.5 . . ?
H46A C46 H46C 109.5 . . ?
H46B C46 H46C 109.5 . . ?

loop_
_geom_bond_atom_site_label_1
_geom_bond_atom_site_label_2
_geom_bond_distance
_geom_bond_site_symmetry_2
_geom_bond_publ_flag
Fe1 C24 2.037(3) . ?
Fe1 C25 2.037(3) . ?
Fe1 C30 2.037(3) . ?
Fe1 C23 2.039(3) . ?
Fe1 C26 2.040(3) . ?
Fe1 C29 2.040(4) . ?
Fe1 C27 2.043(3) . ?
Fe1 C21 2.044(3) . ?
Fe1 C28 2.045(3) . ?
Fe1 C22 2.049(3) . ?
Fe2 C15 2.024(4) . ?
Fe2 C7 2.026(4) . ?
Fe2 C13 2.026(4) . ?
Fe2 C14 2.028(4) . ?
Fe2 C8 2.030(4) . ?
Fe2 C9 2.032(4) . ?
Fe2 C6 2.033(3) . ?
Fe2 C10 2.033(4) . ?
Fe2 C12 2.034(4) . ?
Fe2 C11 2.034(4) . ?
P1 N3 1.569(2) . ?
P1 N1 1.569(2) . ?
P1 O1 1.598(2) . ?
P1 O4 1.600(2) . ?
P2 N2 1.589(2) . ?
P2 N1 1.611(2) . ?
P2 N4 1.640(2) . ?
P2 N5 1.650(3) . ?
P3 N2 1.585(2) . ?
P3 N3 1.599(2) . ?
P3 N7 1.657(2) . ?
P3 N6 1.663(2) . ?
O1 C31 1.373(3) . ?
O2 C36 1.351(4) . ?
O2 C38 1.415(4) . ?
O3 C37 1.207(5) . ?
O4 C39 1.379(3) . ?
O5 C44 1.357(4) . ?
O5 C46 1.411(4) . ?
O6 C45 1.176(6) . ?
N4 C1 1.431(4) . ?
N4 C5 1.448(4) . ?
N5 C2 1.433(4) . ?
N5 C3 1.451(4) . ?
N6 C16 1.435(4) . ?
N6 C20 1.449(4) . ?
N7 C17 1.441(4) . ?
N7 C18 1.470(4) . ?
C1 C2 1.491(5) . ?
C1 H1A 0.9700 . ?
C1 H1B 0.9700 . ?
C2 H2A 0.9700 . ?
C2 H2B 0.9700 . ?
C3 C4 1.490(5) . ?
C3 H3A 0.9700 . ?
C3 H3B 0.9700 . ?
C4 H4A 0.9600 . ?
C4 H4B 0.9600 . ?
C4 H4C 0.9600 . ?
C5 C6 1.497(4) . ?
C5 H5A 0.9700 . ?
C5 H5B 0.9700 . ?
C6 C7 1.411(4) . ?
C6 C10 1.421(5) . ?
C7 C8 1.441(6) . ?
C7 H7 0.9300 . ?
C8 C9 1.395(7) . ?
C8 H8 0.9300 . ?
C9 C10 1.388(6) . ?
C9 H9 0.9300 . ?
C10 H10 0.9300 . ?
C11 C15 1.400(6) . ?
C11 C12 1.415(6) . ?
C11 H11 0.9300 . ?
C12 C13 1.410(7) . ?
C12 H12 0.9300 . ?
C13 C14 1.409(6) . ?
C13 H13 0.9300 . ?
C14 C15 1.400(6) . ?
C14 H14 0.9300 . ?
C15 H15 0.9300 . ?
C16 C17 1.521(5) . ?
C16 H16A 0.9700 . ?
C16 H16B 0.9700 . ?
C17 H17A 0.9700 . ?
C17 H17B 0.9700 . ?
C18 C19 1.487(5) . ?
C18 H18A 0.9700 . ?
C18 H18B 0.9700 . ?
C19 H19A 0.9600 . ?
C19 H19B 0.9600 . ?
C19 H19C 0.9600 . ?
C20 C21 1.502(4) . ?
C20 H20A 0.9700 . ?
C20 H20B 0.9700 . ?
C21 C25 1.414(4) . ?
C21 C22 1.418(4) . ?
C22 C23 1.429(5) . ?
C22 H22 0.9300 . ?
C23 C24 1.413(6) . ?
C23 H23 0.9300 . ?
C24 C25 1.419(5) . ?
C24 H24 0.9300 . ?
C25 H25 0.9300 . ?
C26 C27 1.406(5) . ?
C26 C30 1.412(5) . ?
C26 H26 0.9300 . ?
C27 C28 1.413(6) . ?
C27 H27 0.9300 . ?
C28 C29 1.413(5) . ?
C28 H28 0.9300 . ?
C29 C30 1.418(6) . ?
C29 H29 0.9300 . ?
C30 H30 0.9300 . ?
C31 C32 1.382(4) . ?
C31 C36 1.404(4) . ?
C32 C33 1.388(4) . ?
C32 H32 0.9300 . ?
C33 C34 1.374(4) . ?
C33 H33 0.9300 . ?
C34 C35 1.390(5) . ?
C34 C37 1.484(5) . ?
C35 C36 1.387(4) . ?
C35 H35 0.9300 . ?
C37 H37 0.986(15) . ?
C38 H38A 0.9600 . ?
C38 H38B 0.9600 . ?
C38 H38C 0.9600 . ?
C39 C40 1.376(4) . ?
C39 C44 1.394(4) . ?
C40 C41 1.377(4) . ?
C40 H40 0.9300 . ?
C41 C42 1.372(5) . ?
C41 H41 0.9300 . ?
C42 C43 1.387(5) . ?
C42 C45 1.472(5) . ?
C43 C44 1.387(4) . ?
C43 H43 0.9300 . ?
C45 H45 0.978(15) . ?
C46 H46A 0.9600 . ?
C46 H46B 0.9600 . ?
C46 H46C 0.9600 . ?

loop_
_geom_torsion_atom_site_label_1
_geom_torsion_atom_site_label_2
_geom_torsion_atom_site_label_3
_geom_torsion_atom_site_label_4
_geom_torsion
_geom_torsion_site_symmetry_1
_geom_torsion_site_symmetry_2
_geom_torsion_site_symmetry_3
_geom_torsion_site_symmetry_4
_geom_torsion_publ_flag
N3 P1 O1 C31 178.5(2) . . . . ?
N1 P1 O1 C31 -50.3(3) . . . . ?
O4 P1 O1 C31 65.1(2) . . . . ?
N3 P1 O4 C39 73.5(2) . . . . ?
N1 P1 O4 C39 -60.3(2) . . . . ?
O1 P1 O4 C39 -176.7(2) . . . . ?
N3 P1 N1 P2 6.1(2) . . . . ?
O1 P1 N1 P2 -117.71(17) . . . . ?
O4 P1 N1 P2 135.06(16) . . . . ?
N2 P2 N1 P1 5.3(2) . . . . ?
N4 P2 N1 P1 132.07(18) . . . . ?
N5 P2 N1 P1 -123.75(18) . . . . ?
N3 P3 N2 P2 -6.2(2) . . . . ?
N7 P3 N2 P2 122.65(18) . . . . ?
N6 P3 N2 P2 -132.56(17) . . . . ?
N1 P2 N2 P3 -5.1(2) . . . . ?
N4 P2 N2 P3 -133.94(18) . . . . ?
N5 P2 N2 P3 122.13(19) . . . . ?
N1 P1 N3 P3 -18.7(2) . . . . ?
O1 P1 N3 P3 107.92(16) . . . . ?
O4 P1 N3 P3 -147.81(15) . . . . ?
N2 P3 N3 P1 18.2(2) . . . . ?
N7 P3 N3 P1 -111.01(17) . . . . ?
N6 P3 N3 P1 145.00(15) . . . . ?
N2 P2 N4 C1 -117.8(2) . . . . ?
N1 P2 N4 C1 114.0(2) . . . . ?
N5 P2 N4 C1 -0.5(3) . . . . ?
N2 P2 N4 C5 54.6(3) . . . . ?
N1 P2 N4 C5 -73.6(3) . . . . ?
N5 P2 N4 C5 171.9(3) . . . . ?
N2 P2 N5 C2 118.5(3) . . . . ?
N1 P2 N5 C2 -113.0(3) . . . . ?
N4 P2 N5 C2 4.4(3) . . . . ?
N2 P2 N5 C3 -85.6(3) . . . . ?
N1 P2 N5 C3 43.0(3) . . . . ?
N4 P2 N5 C3 160.4(3) . . . . ?
N2 P3 N6 C16 -102.3(3) . . . . ?
N3 P3 N6 C16 129.2(2) . . . . ?
N7 P3 N6 C16 14.0(3) . . . . ?
N2 P3 N6 C20 41.2(3) . . . . ?
N3 P3 N6 C20 -87.3(2) . . . . ?
N7 P3 N6 C20 157.5(2) . . . . ?
N2 P3 N7 C17 127.1(2) . . . . ?
N3 P3 N7 C17 -102.6(2) . . . . ?
N6 P3 N7 C17 11.7(3) . . . . ?
N2 P3 N7 C18 -92.0(3) . . . . ?
N3 P3 N7 C18 38.3(3) . . . . ?
N6 P3 N7 C18 152.6(3) . . . . ?
C5 N4 C1 C2 -176.0(3) . . . . ?
P2 N4 C1 C2 -3.3(4) . . . . ?
C3 N5 C2 C1 -163.7(3) . . . . ?
P2 N5 C2 C1 -6.8(4) . . . . ?
N4 C1 C2 N5 6.1(4) . . . . ?
C2 N5 C3 C4 -77.3(4) . . . . ?
P2 N5 C3 C4 127.8(3) . . . . ?
C1 N4 C5 C6 -82.8(4) . . . . ?
P2 N4 C5 C6 105.2(3) . . . . ?
N4 C5 C6 C7 94.0(4) . . . . ?
N4 C5 C6 C10 -82.6(4) . . . . ?
N4 C5 C6 Fe2 -173.2(2) . . . . ?
C10 C6 C7 C8 0.0(4) . . . . ?
C5 C6 C7 C8 -177.0(3) . . . . ?
Fe2 C6 C7 C8 59.7(2) . . . . ?
C10 C6 C7 Fe2 -59.6(2) . . . . ?
C5 C6 C7 Fe2 123.3(3) . . . . ?
C6 C7 C8 C9 -0.9(4) . . . . ?
Fe2 C7 C8 C9 59.1(3) . . . . ?
C6 C7 C8 Fe2 -60.0(2) . . . . ?
C7 C8 C9 C10 1.5(5) . . . . ?
Fe2 C8 C9 C10 60.0(3) . . . . ?
C7 C8 C9 Fe2 -58.5(3) . . . . ?
C8 C9 C10 C6 -1.5(5) . . . . ?
Fe2 C9 C10 C6 58.3(3) . . . . ?
C8 C9 C10 Fe2 -59.8(3) . . . . ?
C7 C6 C10 C9 0.9(4) . . . . ?
C5 C6 C10 C9 178.1(3) . . . . ?
Fe2 C6 C10 C9 -58.6(3) . . . . ?
C7 C6 C10 Fe2 59.5(2) . . . . ?
C5 C6 C10 Fe2 -123.3(3) . . . . ?
C15 C11 C12 C13 0.1(5) . . . . ?
Fe2 C11 C12 C13 -59.1(3) . . . . ?
C15 C11 C12 Fe2 59.3(3) . . . . ?
C11 C12 C13 C14 -0.2(5) . . . . ?
Fe2 C12 C13 C14 -59.5(3) . . . . ?
C11 C12 C13 Fe2 59.3(3) . . . . ?
C12 C13 C14 C15 0.2(5) . . . . ?
Fe2 C13 C14 C15 -59.5(3) . . . . ?
C12 C13 C14 Fe2 59.7(3) . . . . ?
C13 C14 C15 C11 -0.1(5) . . . . ?
Fe2 C14 C15 C11 -59.6(3) . . . . ?
C13 C14 C15 Fe2 59.4(3) . . . . ?
C12 C11 C15 C14 0.0(5) . . . . ?
Fe2 C11 C15 C14 59.4(3) . . . . ?
C12 C11 C15 Fe2 -59.4(3) . . . . ?
C20 N6 C16 C17 -176.6(3) . . . . ?
P3 N6 C16 C17 -33.5(4) . . . . ?
C18 N7 C17 C16 -173.7(3) . . . . ?
P3 N7 C17 C16 -31.7(4) . . . . ?
N6 C16 C17 N7 40.3(4) . . . . ?
C17 N7 C18 C19 -75.8(4) . . . . ?
P3 N7 C18 C19 145.6(3) . . . . ?
C16 N6 C20 C21 -46.3(4) . . . . ?
P3 N6 C20 C21 173.8(2) . . . . ?
N6 C20 C21 C25 -71.6(4) . . . . ?
N6 C20 C21 C22 104.5(3) . . . . ?
N6 C20 C21 Fe1 -163.5(2) . . . . ?
C25 C21 C22 C23 -0.3(4) . . . . ?
C20 C21 C22 C23 -177.0(3) . . . . ?
Fe1 C21 C22 C23 58.9(2) . . . . ?
C25 C21 C22 Fe1 -59.2(2) . . . . ?
C20 C21 C22 Fe1 124.2(3) . . . . ?
C21 C22 C23 C24 0.4(4) . . . . ?
Fe1 C22 C23 C24 59.5(2) . . . . ?
C21 C22 C23 Fe1 -59.1(2) . . . . ?
C22 C23 C24 C25 -0.3(4) . . . . ?
Fe1 C23 C24 C25 59.3(2) . . . . ?
C22 C23 C24 Fe1 -59.6(2) . . . . ?
C22 C21 C25 C24 0.1(3) . . . . ?
C20 C21 C25 C24 176.8(3) . . . . ?
Fe1 C21 C25 C24 -59.3(2) . . . . ?
C22 C21 C25 Fe1 59.4(2) . . . . ?
C20 C21 C25 Fe1 -123.9(3) . . . . ?
C23 C24 C25 C21 0.1(4) . . . . ?
Fe1 C24 C25 C21 59.5(2) . . . . ?
C23 C24 C25 Fe1 -59.4(2) . . . . ?
C30 C26 C27 C28 -0.3(4) . . . . ?
Fe1 C26 C27 C28 59.2(3) . . . . ?
C30 C26 C27 Fe1 -59.5(2) . . . . ?
C26 C27 C28 C29 0.5(4) . . . . ?
Fe1 C27 C28 C29 59.6(3) . . . . ?
C26 C27 C28 Fe1 -59.1(2) . . . . ?
C27 C28 C29 C30 -0.5(4) . . . . ?
Fe1 C28 C29 C30 59.2(3) . . . . ?
C27 C28 C29 Fe1 -59.7(3) . . . . ?
C27 C26 C30 C29 0.0(4) . . . . ?
Fe1 C26 C30 C29 -59.7(2) . . . . ?
C27 C26 C30 Fe1 59.7(2) . . . . ?
C28 C29 C30 C26 0.3(4) . . . . ?
Fe1 C29 C30 C26 59.7(2) . . . . ?
C28 C29 C30 Fe1 -59.5(3) . . . . ?
P1 O1 C31 C32 -21.1(4) . . . . ?
P1 O1 C31 C36 159.8(2) . . . . ?
O1 C31 C32 C33 179.5(3) . . . . ?
C36 C31 C32 C33 -1.4(5) . . . . ?
C31 C32 C33 C34 2.4(5) . . . . ?
C32 C33 C34 C35 -1.4(5) . . . . ?
C32 C33 C34 C37 177.1(3) . . . . ?
C33 C34 C35 C36 -0.6(5) . . . . ?
C37 C34 C35 C36 -179.1(3) . . . . ?
C38 O2 C36 C35 -1.2(5) . . . . ?
C38 O2 C36 C31 179.6(3) . . . . ?
C34 C35 C36 O2 -177.6(3) . . . . ?
C34 C35 C36 C31 1.5(4) . . . . ?
O1 C31 C36 O2 -2.2(4) . . . . ?
C32 C31 C36 O2 178.6(3) . . . . ?
O1 C31 C36 C35 178.6(3) . . . . ?
C32 C31 C36 C35 -0.6(4) . . . . ?
C33 C34 C37 O3 5.8(6) . . . . ?
C35 C34 C37 O3 -175.6(4) . . . . ?
P1 O4 C39 C40 -59.3(3) . . . . ?
P1 O4 C39 C44 124.6(2) . . . . ?
O4 C39 C40 C41 -178.1(3) . . . . ?
C44 C39 C40 C41 -2.3(4) . . . . ?
C39 C40 C41 C42 0.9(5) . . . . ?
C40 C41 C42 C43 0.5(5) . . . . ?
C40 C41 C42 C45 -179.6(3) . . . . ?
C41 C42 C43 C44 -0.5(5) . . . . ?
C45 C42 C43 C44 179.7(3) . . . . ?
C46 O5 C44 C43 -5.3(5) . . . . ?
C46 O5 C44 C39 175.3(3) . . . . ?
C42 C43 C44 O5 179.7(3) . . . . ?
C42 C43 C44 C39 -0.9(5) . . . . ?
C40 C39 C44 O5 -178.2(3) . . . . ?
O4 C39 C44 O5 -2.1(4) . . . . ?
C40 C39 C44 C43 2.3(4) . . . . ?
O4 C39 C44 C43 178.3(3) . . . . ?
C41 C42 C45 O6 174.9(5) . . . . ?
C43 C42 C45 O6 -5.3(7) . . . . ?
